data_4106452
loop_
_publ_author_name
'Yoshiaki Shoji'
'Tsukasa Matsuo'
'Daisuke Hashizume'
'Matthias J. Gutmann'
'Hiroyuki Fueno'
'Kazuyoshi Tanaka'
'Kohei Tamao'

_publ_section_title
;
 Boron-Boron \s-Bond Formation by Two-Electron Reduction of a H-Bridged
 Dimer of Monoborane
;
_journal_name_full 'Journal of the American Chemical Society'
_journal_page_first 11058
_journal_page_last 11061
_journal_paper_doi 10.1021/ja203333j
_journal_volume 133
_journal_year 2011
_chemical_formula_moiety 'C64 H110 B2 Li2 O2, C7 H8'
_chemical_formula_sum 'C71 H118 B2 Li2 O2'
_chemical_formula_weight 1039.15
_chemical_name_systematic
; 
 ? 
;
_space_group_IT_number 2
_symmetry_cell_setting triclinic
_symmetry_space_group_name_Hall '-P 1'
_symmetry_space_group_name_H-M 'P -1'
_atom_sites_solution_hydrogens difmap
_atom_sites_solution_primary direct
_atom_sites_solution_secondary difmap
_audit_creation_method SHELXL-97
_cell_angle_alpha 71.844(5)
_cell_angle_beta 89.526(7)
_cell_angle_gamma 76.509(5)
_cell_formula_units_Z 1
_cell_length_a 10.6829(17)
_cell_length_b 12.2765(17)
_cell_length_c 13.262(2)
_cell_measurement_reflns_used 3975
_cell_measurement_temperature 100
_cell_measurement_theta_max 27.5
_cell_measurement_theta_min 3.0
_cell_volume 1603.2(4)
_computing_cell_refinement CrystalClear
_computing_data_collection CrystalClear
_computing_data_reduction CrystalClear
_computing_molecular_graphics 'ORTEP-3 for Windows'
_computing_publication_material SHELXL-97
_computing_structure_refinement SHELXL-97
_computing_structure_solution SIR-97
_diffrn_ambient_temperature 100
_diffrn_detector_area_resol_mean 7.31
_diffrn_measured_fraction_theta_full 0.988
_diffrn_measured_fraction_theta_max 0.988
_diffrn_measurement_device_type 'Rigaku Saturn'
_diffrn_measurement_method \w-scan
_diffrn_radiation_monochromator graphite
_diffrn_radiation_source 'fine-focus rotating anode'
_diffrn_radiation_type MoK\a
_diffrn_radiation_wavelength 0.71073
_diffrn_reflns_av_R_equivalents 0.0239
_diffrn_reflns_av_sigmaI/netI 0.0426
_diffrn_reflns_limit_h_max 13
_diffrn_reflns_limit_h_min -13
_diffrn_reflns_limit_k_max 15
_diffrn_reflns_limit_k_min -11
_diffrn_reflns_limit_l_max 17
_diffrn_reflns_limit_l_min -17
_diffrn_reflns_number 15004
_diffrn_reflns_theta_full 27.47
_diffrn_reflns_theta_max 27.47
_diffrn_reflns_theta_min 3.02
_diffrn_standards_number 0
_exptl_absorpt_coefficient_mu 0.061
_exptl_absorpt_correction_T_max 0.994
_exptl_absorpt_correction_T_min 0.883
_exptl_absorpt_correction_type multi-scan
_exptl_absorpt_process_details CrystalClear
_exptl_crystal_colour 'pale yellow'
_exptl_crystal_density_diffrn 1.076
_exptl_crystal_description needle
_exptl_crystal_F_000 576
_exptl_crystal_size_max 0.15
_exptl_crystal_size_mid 0.10
_exptl_crystal_size_min 0.05
_refine_diff_density_max 0.476
_refine_diff_density_min -0.370
_refine_diff_density_rms 0.041
_refine_ls_extinction_method none
_refine_ls_goodness_of_fit_ref 1.085
_refine_ls_hydrogen_treatment mixed
_refine_ls_matrix_type full
_refine_ls_number_parameters 411
_refine_ls_number_reflns 7253
_refine_ls_number_restraints 16
_refine_ls_restrained_S_all 1.118
_refine_ls_R_factor_all 0.0674
_refine_ls_R_factor_gt 0.0485
_refine_ls_shift/su_max 0.000
_refine_ls_shift/su_mean 0.000
_refine_ls_structure_factor_coef Fsqd
_refine_ls_weighting_details 'calc w=1/[\s^2^(Fo^2^)+(0.0780P)^2^+0.0444P] where P=(Fo^2^+2Fc^2^)/3'
_refine_ls_weighting_scheme calc
_refine_ls_wR_factor_gt 0.1298
_refine_ls_wR_factor_ref 0.1396
_reflns_number_gt 5246
_reflns_number_total 7253
_reflns_threshold_expression I>2\s(I)
_cod_data_source_file ja203333j_si_002.cif
_cod_data_source_block Diborane6-dianion
_cod_database_code 4106452

loop_
_symmetry_equiv_pos_as_xyz
'x, y, z'
'-x, -y, -z'

loop_
_atom_site_label
_atom_site_type_symbol
_atom_site_fract_x
_atom_site_fract_y
_atom_site_fract_z
_atom_site_U_iso_or_equiv
_atom_site_adp_type
_atom_site_occupancy
_atom_site_symmetry_multiplicity
_atom_site_calc_flag
_atom_site_refinement_flags
_atom_site_disorder_assembly
_atom_site_disorder_group
O1 O 0.33359(9) 0.25880(9) 0.64328(9) 0.0363(3) Uani 1 1 d D . .
C1 C 0.64868(11) 0.34575(11) 0.62032(10) 0.0150(3) Uani 1 1 d . . .
C2 C 0.65041(11) 0.32854(11) 0.73312(10) 0.0157(3) Uani 1 1 d . A .
C3 C 0.61052(12) 0.42132(11) 0.79184(10) 0.0177(3) Uani 1 1 d . . .
C4 C 0.65565(13) 0.34890(12) 0.90984(10) 0.0214(3) Uani 1 1 d . A .
H4A H 0.7372 0.3651 0.9292 0.026 Uiso 1 1 calc R . .
H4B H 0.5896 0.3720 0.9571 0.026 Uiso 1 1 calc R . .
C5 C 0.67631(13) 0.21685(12) 0.92392(10) 0.0200(3) Uani 1 1 d . . .
C6 C 0.69036(12) 0.21674(11) 0.81012(10) 0.0170(3) Uani 1 1 d . A .
C7 C 0.73453(12) 0.11566(11) 0.78208(10) 0.0183(3) Uani 1 1 d . . .
H7 H 0.7565 0.0399 0.8345 0.022 Uiso 1 1 calc R A .
C8 C 0.74576(12) 0.12833(11) 0.67537(10) 0.0171(3) Uani 1 1 d . A .
C9 C 0.80133(12) 0.02641(11) 0.63365(10) 0.0189(3) Uani 1 1 d . . .
C10 C 0.82148(12) 0.09292(11) 0.51854(10) 0.0203(3) Uani 1 1 d . A .
H10A H 0.8011 0.0506 0.4707 0.024 Uiso 1 1 calc R . .
H10B H 0.9126 0.0975 0.5119 0.024 Uiso 1 1 calc R . .
C11 C 0.73145(12) 0.21920(11) 0.48698(10) 0.0175(3) Uani 1 1 d . . .
C12 C 0.70586(11) 0.23894(11) 0.59606(10) 0.0154(3) Uani 1 1 d . A .
C13 C 0.67763(13) 0.52529(12) 0.75867(11) 0.0223(3) Uani 1 1 d . A .
H13A H 0.6283 0.5872 0.6955 0.027 Uiso 1 1 calc R . .
H13B H 0.6742 0.5599 0.8171 0.027 Uiso 1 1 calc R . .
C14 C 0.81739(14) 0.49174(13) 0.73275(13) 0.0296(3) Uani 1 1 d . . .
H14A H 0.8554 0.5597 0.7209 0.036 Uiso 1 1 calc R A .
H14B H 0.8211 0.4683 0.6684 0.036 Uiso 1 1 calc R . .
H14C H 0.8658 0.4256 0.7922 0.036 Uiso 1 1 calc R . .
C15 C 0.46258(12) 0.46866(12) 0.77811(10) 0.0204(3) Uani 1 1 d . A .
H15A H 0.4380 0.5140 0.7022 0.024 Uiso 1 1 calc R . .
H15B H 0.4228 0.4004 0.7963 0.024 Uiso 1 1 calc R . .
C16 C 0.40563(15) 0.54722(14) 0.84450(12) 0.0315(4) Uani 1 1 d . . .
H16A H 0.3149 0.5851 0.8203 0.038 Uiso 1 1 calc R A .
H16B H 0.4538 0.6080 0.8364 0.038 Uiso 1 1 calc R . .
H16C H 0.4116 0.4991 0.9195 0.038 Uiso 1 1 calc R . .
C17 C 0.79548(14) 0.14072(13) 0.99926(11) 0.0266(3) Uani 1 1 d . A .
H17A H 0.7826 0.1524 1.0696 0.032 Uiso 1 1 calc R . .
H17B H 0.7996 0.0566 1.0090 0.032 Uiso 1 1 calc R . .
C18 C 0.92504(14) 0.16477(14) 0.96405(13) 0.0345(4) Uani 1 1 d . . .
H18A H 0.9940 0.1094 1.0158 0.041 Uiso 1 1 calc R A .
H18B H 0.9253 0.2459 0.9595 0.041 Uiso 1 1 calc R . .
H18C H 0.9393 0.1544 0.8942 0.041 Uiso 1 1 calc R . .
C19 C 0.55683(14) 0.16839(13) 0.96376(11) 0.0245(3) Uani 1 1 d . A .
H19A H 0.4813 0.2178 0.9144 0.029 Uiso 1 1 calc R . .
H19B H 0.5718 0.0874 0.9592 0.029 Uiso 1 1 calc R . .
C20 C 0.52227(17) 0.16389(15) 1.07653(12) 0.0364(4) Uani 1 1 d . . .
H20A H 0.4449 0.1333 1.0926 0.044 Uiso 1 1 calc R A .
H20B H 0.5055 0.2436 1.0824 0.044 Uiso 1 1 calc R . .
H20C H 0.5942 0.1119 1.1271 0.044 Uiso 1 1 calc R . .
C21 C 0.92844(13) -0.05357(12) 0.69616(11) 0.0253(3) Uani 1 1 d . A .
H21A H 0.9076 -0.0998 0.7671 0.030 Uiso 1 1 calc R . .
H21B H 0.9666 -0.1104 0.6587 0.030 Uiso 1 1 calc R . .
C22 C 1.03003(14) 0.00996(14) 0.71162(12) 0.0317(4) Uani 1 1 d . . .
H22A H 1.1075 -0.0483 0.7500 0.038 Uiso 1 1 calc R A .
H22B H 0.9958 0.0629 0.7527 0.038 Uiso 1 1 calc R . .
H22C H 1.0520 0.0561 0.6421 0.038 Uiso 1 1 calc R . .
C23 C 0.70195(14) -0.04943(12) 0.64144(12) 0.0249(3) Uani 1 1 d . A .
H23A H 0.6837 -0.0801 0.7170 0.030 Uiso 1 1 calc R . .
H23B H 0.6204 0.0025 0.6019 0.030 Uiso 1 1 calc R . .
C24 C 0.74303(16) -0.15370(13) 0.59891(13) 0.0340(4) Uani 1 1 d . . .
H24A H 0.6719 -0.1924 0.6021 0.041 Uiso 1 1 calc R A .
H24B H 0.8183 -0.2104 0.6424 0.041 Uiso 1 1 calc R . .
H24C H 0.7653 -0.1252 0.5250 0.041 Uiso 1 1 calc R . .
C25 C 0.80264(12) 0.30354(12) 0.40973(10) 0.0211(3) Uani 1 1 d . A .
H25A H 0.8373 0.2681 0.3546 0.025 Uiso 1 1 calc R . .
H25B H 0.7393 0.3788 0.3735 0.025 Uiso 1 1 calc R . .
C26 C 0.91331(13) 0.33082(13) 0.46201(12) 0.0284(3) Uani 1 1 d . . .
H26A H 0.9563 0.3805 0.4072 0.034 Uiso 1 1 calc R A .
H26B H 0.9755 0.2568 0.5002 0.034 Uiso 1 1 calc R . .
H26C H 0.8791 0.3727 0.5121 0.034 Uiso 1 1 calc R . .
C27 C 0.60138(12) 0.22502(12) 0.43273(10) 0.0202(3) Uani 1 1 d . A .
H27A H 0.5501 0.1842 0.4879 0.024 Uiso 1 1 calc R . .
H27B H 0.5537 0.3090 0.4045 0.024 Uiso 1 1 calc R . .
C28 C 0.60810(14) 0.17187(14) 0.34249(12) 0.0301(3) Uani 1 1 d . . .
H28A H 0.5232 0.1962 0.3038 0.036 Uiso 1 1 calc R A .
H28B H 0.6338 0.0855 0.3719 0.036 Uiso 1 1 calc R . .
H28C H 0.6717 0.1998 0.2937 0.036 Uiso 1 1 calc R . .
C29A C 0.19660(14) 0.3046(3) 0.6266(2) 0.0460(8) Uani 0.851(11) 1 d PD A 1
H29A H 0.1579 0.2631 0.5866 0.055 Uiso 0.851(11) 1 calc PR A 1
H29B H 0.1745 0.3902 0.5867 0.055 Uiso 0.851(11) 1 calc PR A 1
C30A C 0.1510(3) 0.2825(2) 0.7342(3) 0.0593(9) Uani 0.851(11) 1 d PD A 1
H30A H 0.0626 0.2700 0.7353 0.071 Uiso 0.851(11) 1 calc PR A 1
H30B H 0.1510 0.3495 0.7607 0.071 Uiso 0.851(11) 1 calc PR A 1
C31A C 0.2452(3) 0.1733(3) 0.7996(2) 0.0524(8) Uani 0.851(11) 1 d PD A 1
H31A H 0.2773 0.1846 0.8646 0.063 Uiso 0.851(11) 1 calc PR A 1
H31B H 0.2045 0.1056 0.8209 0.063 Uiso 0.851(11) 1 calc PR A 1
C32A C 0.35295(14) 0.15194(13) 0.73065(12) 0.0356(4) Uani 0.851(11) 1 d PD A 1
H32A H 0.4374 0.1348 0.7699 0.043 Uiso 0.851(11) 1 calc PR A 1
H32B H 0.3498 0.0845 0.7056 0.043 Uiso 0.851(11) 1 calc PR A 1
C29B C 0.2104(9) 0.3307(9) 0.6512(9) 0.0460(8) Uani 0.149(11) 1 d PD A 2
H29C H 0.1436 0.3197 0.6064 0.055 Uiso 0.149(11) 1 calc PR A 2
H29D H 0.2122 0.4151 0.6269 0.055 Uiso 0.149(11) 1 calc PR A 2
C30B C 0.1817(17) 0.2941(9) 0.7627(10) 0.0593(9) Uani 0.149(11) 1 d PD A 2
H30C H 0.0891 0.2954 0.7692 0.071 Uiso 0.149(11) 1 calc PR A 2
H30D H 0.2039 0.3471 0.7989 0.071 Uiso 0.149(11) 1 calc PR A 2
C31B C 0.262(2) 0.1734(13) 0.8089(12) 0.0524(8) Uani 0.149(11) 1 d PD A 2
H31C H 0.3084 0.1654 0.8760 0.063 Uiso 0.149(11) 1 calc PR A 2
H31D H 0.2072 0.1158 0.8245 0.063 Uiso 0.149(11) 1 calc PR A 2
C32B C 0.35295(14) 0.15194(13) 0.73065(12) 0.0356(4) Uani 0.149(11) 1 d PD A 2
H32C H 0.4426 0.1288 0.7625 0.043 Uiso 0.149(11) 1 calc PR A 2
H32D H 0.3379 0.0873 0.7063 0.043 Uiso 0.149(11) 1 calc PR A 2
B1 B 0.58833(14) 0.47594(13) 0.52829(11) 0.0164(3) Uani 1 1 d . . .
Li1 Li 0.4437(2) 0.3534(2) 0.5793(2) 0.0284(5) Uani 1 1 d . . .
H1 H 0.6010(13) 0.5505(13) 0.5611(12) 0.024(4) Uiso 1 1 d . . .
H2 H 0.6509(14) 0.4844(13) 0.4570(12) 0.023(4) Uiso 1 1 d . . .
C33 C 0.8414(3) 0.6772(3) -0.0664(3) 0.089(2) Uani 0.50 1 d PG . .
H33A H 0.8728 0.7407 -0.0532 0.133 Uiso 0.50 1 calc PR . .
H33B H 0.7592 0.6731 -0.0339 0.133 Uiso 0.50 1 calc PR . .
H33C H 0.8289 0.6930 -0.1432 0.133 Uiso 0.50 1 calc PR . .
C34 C 0.9388(2) 0.5612(3) -0.0184(2) 0.0455(9) Uani 0.50 1 d PG . .
C35 C 0.9188(3) 0.4831(3) 0.0782(2) 0.0625(17) Uani 0.50 1 d PG . .
H35 H 0.8436 0.5029 0.1139 0.075 Uiso 0.50 1 calc PR . .
C36 C 1.0086(3) 0.3761(3) 0.1224(2) 0.0563(11) Uani 0.50 1 d PG . .
H36 H 0.9949 0.3227 0.1884 0.068 Uiso 0.50 1 calc PR . .
C37 C 1.1185(3) 0.3472(3) 0.0701(3) 0.0634(16) Uani 0.50 1 d PG . .
H37 H 1.1800 0.2741 0.1003 0.076 Uiso 0.50 1 calc PR . .
C38 C 1.1386(3) 0.4254(3) -0.0265(3) 0.0683(14) Uani 0.50 1 d PG . .
H38 H 1.2137 0.4056 -0.0623 0.082 Uiso 0.50 1 calc PR . .
C39 C 1.0487(3) 0.5323(3) -0.0708(2) 0.0601(17) Uani 0.50 1 d PG . .
H39 H 1.0624 0.5857 -0.1368 0.072 Uiso 0.50 1 calc PR . .

loop_
_atom_site_aniso_label
_atom_site_aniso_U_11
_atom_site_aniso_U_22
_atom_site_aniso_U_33
_atom_site_aniso_U_23
_atom_site_aniso_U_13
_atom_site_aniso_U_12
O1 0.0250(5) 0.0315(6) 0.0390(6) 0.0103(5) -0.0045(4) -0.0103(5)
C1 0.0152(6) 0.0151(6) 0.0152(6) -0.0058(5) 0.0010(5) -0.0032(5)
C2 0.0158(6) 0.0158(6) 0.0162(6) -0.0066(5) 0.0003(5) -0.0031(5)
C3 0.0234(6) 0.0153(6) 0.0141(6) -0.0064(5) -0.0009(5) -0.0015(5)
C4 0.0296(7) 0.0183(7) 0.0158(6) -0.0069(5) -0.0028(5) -0.0027(6)
C5 0.0274(7) 0.0180(7) 0.0129(6) -0.0051(5) -0.0011(5) -0.0019(6)
C6 0.0189(6) 0.0171(6) 0.0142(6) -0.0047(5) 0.0002(5) -0.0034(5)
C7 0.0229(6) 0.0141(6) 0.0154(6) -0.0028(5) 0.0006(5) -0.0025(5)
C8 0.0164(6) 0.0159(6) 0.0185(6) -0.0060(5) 0.0012(5) -0.0025(5)
C9 0.0229(6) 0.0150(6) 0.0170(6) -0.0065(5) 0.0019(5) 0.0007(5)
C10 0.0225(6) 0.0176(7) 0.0181(7) -0.0064(5) 0.0018(5) 0.0013(5)
C11 0.0195(6) 0.0156(6) 0.0153(6) -0.0059(5) 0.0021(5) 0.0010(5)
C12 0.0148(6) 0.0162(6) 0.0149(6) -0.0055(5) 0.0016(5) -0.0027(5)
C13 0.0312(7) 0.0168(6) 0.0202(7) -0.0077(5) -0.0027(5) -0.0059(6)
C14 0.0296(8) 0.0250(8) 0.0356(9) -0.0087(7) -0.0008(6) -0.0105(6)
C15 0.0240(7) 0.0199(7) 0.0159(6) -0.0067(5) 0.0004(5) -0.0014(5)
C16 0.0332(8) 0.0340(9) 0.0273(8) -0.0161(7) 0.0038(6) 0.0007(7)
C17 0.0351(8) 0.0210(7) 0.0183(7) -0.0052(6) -0.0065(6) 0.0024(6)
C18 0.0315(8) 0.0317(9) 0.0355(9) -0.0104(7) -0.0137(6) 0.0015(7)
C19 0.0330(8) 0.0221(7) 0.0190(7) -0.0079(6) 0.0045(6) -0.0061(6)
C20 0.0545(10) 0.0334(9) 0.0234(8) -0.0104(7) 0.0128(7) -0.0129(8)
C21 0.0281(7) 0.0203(7) 0.0207(7) -0.0050(6) 0.0015(6) 0.0048(6)
C22 0.0227(7) 0.0380(9) 0.0296(8) -0.0139(7) -0.0048(6) 0.0060(6)
C23 0.0302(7) 0.0187(7) 0.0270(7) -0.0100(6) 0.0045(6) -0.0042(6)
C24 0.0429(9) 0.0241(8) 0.0408(9) -0.0175(7) 0.0085(7) -0.0099(7)
C25 0.0225(7) 0.0193(7) 0.0183(7) -0.0058(5) 0.0051(5) 0.0006(5)
C26 0.0227(7) 0.0270(8) 0.0325(8) -0.0061(6) 0.0051(6) -0.0052(6)
C27 0.0228(7) 0.0184(6) 0.0179(6) -0.0072(5) -0.0006(5) -0.0005(5)
C28 0.0329(8) 0.0325(8) 0.0282(8) -0.0176(7) -0.0008(6) -0.0036(7)
C29A 0.0231(9) 0.0371(12) 0.0673(16) 0.0039(11) -0.0084(9) -0.0149(8)
C30A 0.0568(15) 0.0603(15) 0.070(2) -0.0375(14) 0.0152(14) -0.0082(12)
C31A 0.0476(15) 0.0798(15) 0.0341(11) -0.0087(10) 0.0035(10) -0.0365(12)
C32A 0.0492(10) 0.0202(7) 0.0330(9) 0.0003(6) -0.0026(7) -0.0119(7)
C29B 0.0231(9) 0.0371(12) 0.0673(16) 0.0039(11) -0.0084(9) -0.0149(8)
C30B 0.0568(15) 0.0603(15) 0.070(2) -0.0375(14) 0.0152(14) -0.0082(12)
C31B 0.0476(15) 0.0798(15) 0.0341(11) -0.0087(10) 0.0035(10) -0.0365(12)
C32B 0.0492(10) 0.0202(7) 0.0330(9) 0.0003(6) -0.0026(7) -0.0119(7)
B1 0.0193(7) 0.0148(7) 0.0143(7) -0.0044(5) 0.0018(5) -0.0024(6)
Li1 0.0264(12) 0.0226(12) 0.0294(13) 0.0017(10) -0.0020(10) -0.0068(10)
C33 0.102(5) 0.051(3) 0.095(6) 0.014(3) -0.048(4) -0.034(3)
C34 0.056(2) 0.043(2) 0.041(2) -0.0059(18) -0.0120(19) -0.029(2)
C35 0.065(3) 0.039(3) 0.071(5) 0.001(3) -0.010(3) -0.015(3)
C36 0.066(3) 0.046(2) 0.049(2) -0.004(2) 0.002(2) -0.014(2)
C37 0.076(3) 0.063(4) 0.063(4) -0.024(3) -0.014(3) -0.033(3)
C38 0.055(3) 0.088(4) 0.078(4) -0.035(3) 0.021(3) -0.036(3)
C39 0.074(3) 0.070(5) 0.046(4) -0.017(4) 0.015(3) -0.039(3)

loop_
_atom_type_symbol
_atom_type_description
_atom_type_scat_dispersion_real
_atom_type_scat_dispersion_imag
_atom_type_scat_source
H H 0.0000 0.0000 'International Tables Vol C Tables 4.2.6.8 and 6.1.1.4'
O O 0.0106 0.0060 'International Tables Vol C Tables 4.2.6.8 and 6.1.1.4'
C C 0.0033 0.0016 'International Tables Vol C Tables 4.2.6.8 and 6.1.1.4'
Li Li -0.0003 0.0001 'International Tables Vol C Tables 4.2.6.8 and 6.1.1.4'
B B 0.0013 0.0007 'International Tables Vol C Tables 4.2.6.8 and 6.1.1.4'

loop_
_geom_angle_atom_site_label_1
_geom_angle_atom_site_label_2
_geom_angle_atom_site_label_3
_geom_angle
_geom_angle_site_symmetry_1
_geom_angle_site_symmetry_3
C29B O1 C32A 107.1(2) . .
C29B O1 C29A 22.8(7) . .
C32A O1 C29A 105.39(11) . .
C29B O1 Li1 110.1(5) . .
C32A O1 Li1 132.44(12) . .
C29A O1 Li1 120.31(14) . .
C12 C1 C2 112.91(11) . .
C12 C1 B1 123.82(11) . .
C2 C1 B1 123.27(10) . .
C12 C1 Li1 96.90(10) . .
C2 C1 Li1 102.76(10) . .
B1 C1 Li1 72.59(9) . .
C6 C2 C1 122.79(11) . .
C6 C2 C3 107.97(11) . .
C1 C2 C3 129.24(11) . .
C15 C3 C2 109.10(10) . .
C15 C3 C13 110.34(11) . .
C2 C3 C13 115.31(10) . .
C15 C3 C4 110.96(11) . .
C2 C3 C4 103.29(10) . .
C13 C3 C4 107.63(11) . .
C5 C4 C3 108.90(10) . .
C5 C4 H4A 109.9 . .
C3 C4 H4A 109.9 . .
C5 C4 H4B 109.9 . .
C3 C4 H4B 109.9 . .
H4A C4 H4B 108.3 . .
C6 C5 C4 101.31(10) . .
C6 C5 C17 113.30(11) . .
C4 C5 C17 112.29(11) . .
C6 C5 C19 107.63(10) . .
C4 C5 C19 112.99(11) . .
C17 C5 C19 109.11(11) . .
C7 C6 C2 121.60(12) . .
C7 C6 C5 123.84(12) . .
C2 C6 C5 114.52(11) . .
C8 C7 C6 117.94(12) . .
C8 C7 H7 121.0 . .
C6 C7 H7 121.0 . .
C7 C8 C12 121.82(12) . .
C7 C8 C9 123.69(12) . .
C12 C8 C9 114.49(11) . .
C8 C9 C10 101.09(10) . .
C8 C9 C21 112.25(11) . .
C10 C9 C21 112.47(10) . .
C8 C9 C23 109.46(10) . .
C10 C9 C23 112.62(11) . .
C21 C9 C23 108.81(11) . .
C9 C10 C11 108.65(10) . .
C9 C10 H10A 110.0 . .
C11 C10 H10A 110.0 . .
C9 C10 H10B 110.0 . .
C11 C10 H10B 110.0 . .
H10A C10 H10B 108.3 . .
C27 C11 C25 109.95(11) . .
C27 C11 C12 108.56(10) . .
C25 C11 C12 116.24(11) . .
C27 C11 C10 111.59(11) . .
C25 C11 C10 107.47(10) . .
C12 C11 C10 102.87(10) . .
C8 C12 C1 122.46(11) . .
C8 C12 C11 107.51(10) . .
C1 C12 C11 130.01(11) . .
C14 C13 C3 114.65(11) . .
C14 C13 H13A 108.6 . .
C3 C13 H13A 108.6 . .
C14 C13 H13B 108.6 . .
C3 C13 H13B 108.6 . .
H13A C13 H13B 107.6 . .
C13 C14 H14A 109.5 . .
C13 C14 H14B 109.5 . .
H14A C14 H14B 109.5 . .
C13 C14 H14C 109.5 . .
H14A C14 H14C 109.5 . .
H14B C14 H14C 109.5 . .
C16 C15 C3 115.66(11) . .
C16 C15 H15A 108.4 . .
C3 C15 H15A 108.4 . .
C16 C15 H15B 108.4 . .
C3 C15 H15B 108.4 . .
H15A C15 H15B 107.4 . .
C15 C16 H16A 109.5 . .
C15 C16 H16B 109.5 . .
H16A C16 H16B 109.5 . .
C15 C16 H16C 109.5 . .
H16A C16 H16C 109.5 . .
H16B C16 H16C 109.5 . .
C18 C17 C5 116.32(12) . .
C18 C17 H17A 108.2 . .
C5 C17 H17A 108.2 . .
C18 C17 H17B 108.2 . .
C5 C17 H17B 108.2 . .
H17A C17 H17B 107.4 . .
C17 C18 H18A 109.5 . .
C17 C18 H18B 109.5 . .
H18A C18 H18B 109.5 . .
C17 C18 H18C 109.5 . .
H18A C18 H18C 109.5 . .
H18B C18 H18C 109.5 . .
C20 C19 C5 116.56(12) . .
C20 C19 H19A 108.2 . .
C5 C19 H19A 108.2 . .
C20 C19 H19B 108.2 . .
C5 C19 H19B 108.2 . .
H19A C19 H19B 107.3 . .
C19 C20 H20A 109.5 . .
C19 C20 H20B 109.5 . .
H20A C20 H20B 109.5 . .
C19 C20 H20C 109.5 . .
H20A C20 H20C 109.5 . .
H20B C20 H20C 109.5 . .
C22 C21 C9 115.79(12) . .
C22 C21 H21A 108.3 . .
C9 C21 H21A 108.3 . .
C22 C21 H21B 108.3 . .
C9 C21 H21B 108.3 . .
H21A C21 H21B 107.4 . .
C21 C22 H22A 109.5 . .
C21 C22 H22B 109.5 . .
H22A C22 H22B 109.5 . .
C21 C22 H22C 109.5 . .
H22A C22 H22C 109.5 . .
H22B C22 H22C 109.5 . .
C24 C23 C9 115.43(11) . .
C24 C23 H23A 108.4 . .
C9 C23 H23A 108.4 . .
C24 C23 H23B 108.4 . .
C9 C23 H23B 108.4 . .
H23A C23 H23B 107.5 . .
C23 C24 H24A 109.5 . .
C23 C24 H24B 109.5 . .
H24A C24 H24B 109.5 . .
C23 C24 H24C 109.5 . .
H24A C24 H24C 109.5 . .
H24B C24 H24C 109.5 . .
C26 C25 C11 114.81(11) . .
C26 C25 H25A 108.6 . .
C11 C25 H25A 108.6 . .
C26 C25 H25B 108.6 . .
C11 C25 H25B 108.6 . .
H25A C25 H25B 107.5 . .
C25 C26 H26A 109.5 . .
C25 C26 H26B 109.5 . .
H26A C26 H26B 109.5 . .
C25 C26 H26C 109.5 . .
H26A C26 H26C 109.5 . .
H26B C26 H26C 109.5 . .
C28 C27 C11 116.70(11) . .
C28 C27 H27A 108.1 . .
C11 C27 H27A 108.1 . .
C28 C27 H27B 108.1 . .
C11 C27 H27B 108.1 . .
H27A C27 H27B 107.3 . .
C27 C28 H28A 109.5 . .
C27 C28 H28B 109.5 . .
H28A C28 H28B 109.5 . .
C27 C28 H28C 109.5 . .
H28A C28 H28C 109.5 . .
H28B C28 H28C 109.5 . .
O1 C29A C30A 104.49(14) . .
O1 C29A H29A 110.9 . .
O1 C29A H29B 110.9 . .
C29A C30A C31A 104.23(14) . .
C32A C31A C30A 105.85(13) . .
O1 C32A C31A 105.10(13) . .
O1 C32A H32A 110.7 . .
O1 C32A H32B 110.7 . .
O1 C29B C30B 107.1(3) . .
O1 C29B Li1 40.2(3) . .
C30B C29B Li1 125.4(6) . .
O1 C29B H29C 110.3 . .
C30B C29B H29C 110.3 . .
Li1 C29B H29C 121.3 . .
O1 C29B H29D 110.3 . .
C30B C29B H29D 110.3 . .
Li1 C29B H29D 70.2 . .
H29C C29B H29D 108.6 . .
C29B C30B C31B 105.4(3) . .
C29B C30B H30C 110.7 . .
C31B C30B H30C 110.7 . .
C29B C30B H30D 110.7 . .
C31B C30B H30D 110.7 . .
H30C C30B H30D 108.8 . .
C30B C31B H31C 110.3 . .
C30B C31B H31D 110.3 . .
H31C C31B H31D 108.6 . .
C1 B1 B1 122.22(13) . 2_666
C1 B1 Li1 165.91(12) . 2_666
B1 B1 Li1 71.75(11) 2_666 2_666
C1 B1 Li1 64.91(9) . .
B1 B1 Li1 57.33(10) 2_666 .
Li1 B1 Li1 129.08(9) 2_666 .
C1 B1 H1 108.8(7) . .
B1 B1 H1 104.7(7) 2_666 .
Li1 B1 H1 62.6(7) 2_666 .
Li1 B1 H1 128.0(7) . .
C1 B1 H2 108.7(7) . .
B1 B1 H2 106.7(8) 2_666 .
Li1 B1 H2 65.6(7) 2_666 .
Li1 B1 H2 126.9(7) . .
H1 B1 H2 104.5(10) . .
O1 Li1 B1 132.90(14) . 2_666
O1 Li1 C1 132.08(13) . .
B1 Li1 C1 93.40(11) 2_666 .
O1 Li1 B1 169.93(15) . .
B1 Li1 B1 50.92(9) 2_666 .
C1 Li1 B1 42.50(6) . .
O1 Li1 C29B 29.7(2) . .
B1 Li1 C29B 105.56(15) 2_666 .
C1 Li1 C29B 147.0(3) . .
B1 Li1 C29B 147.3(3) . .
C34 C33 H33A 109.5 . .
C34 C33 H33B 109.5 . .
H33A C33 H33B 109.5 . .
C34 C33 H33C 109.5 . .
H33A C33 H33C 109.5 . .
H33B C33 H33C 109.5 . .
C39 C34 C35 120.0 . .
C39 C34 C33 120.0 . .
C35 C34 C33 120.0 . .
C36 C35 C34 120.0 . .
C36 C35 H35 120.0 . .
C34 C35 H35 120.0 . .
C35 C36 C37 120.0 . .
C35 C36 H36 120.0 . .
C37 C36 H36 120.0 . .
C38 C37 C36 120.0 . .
C38 C37 C39 87.40(15) . 2_765
C36 C37 C39 32.60(15) . 2_765
C38 C37 H37 120.0 . .
C36 C37 H37 120.0 . .
C39 C37 H37 152.6 2_765 .
C37 C38 C39 120.0 . .
C37 C38 H38 120.0 . .
C39 C38 H38 120.0 . .
C34 C39 C38 120.0 . .
C34 C39 C37 32.6(2) . 2_765
C38 C39 C37 152.6(2) . 2_765
C34 C39 H39 120.0 . .
C38 C39 H39 120.0 . .
C37 C39 H39 87.4 2_765 .

loop_
_geom_bond_atom_site_label_1
_geom_bond_atom_site_label_2
_geom_bond_distance
_geom_bond_site_symmetry_2
O1 C29B 1.427(2) .
O1 C32A 1.4271(16) .
O1 C29A 1.4319(15) .
O1 Li1 1.860(3) .
C1 C12 1.4429(17) .
C1 C2 1.4438(17) .
C1 B1 1.6662(19) .
C1 Li1 2.234(3) .
C2 C6 1.4032(18) .
C2 C3 1.5512(17) .
C3 C15 1.5424(18) .
C3 C13 1.5520(18) .
C3 C4 1.5548(18) .
C4 C5 1.5352(18) .
C4 H4A 0.9900 .
C4 H4B 0.9900 .
C5 C6 1.5157(17) .
C5 C17 1.5416(19) .
C5 C19 1.5522(19) .
C6 C7 1.3830(18) .
C7 C8 1.3821(18) .
C7 H7 0.9500 .
C8 C12 1.4068(17) .
C8 C9 1.5178(17) .
C9 C10 1.5308(18) .
C9 C21 1.5442(18) .
C9 C23 1.5505(19) .
C10 C11 1.5524(17) .
C10 H10A 0.9900 .
C10 H10B 0.9900 .
C11 C27 1.5465(18) .
C11 C25 1.5470(18) .
C11 C12 1.5516(17) .
C13 C14 1.520(2) .
C13 H13A 0.9900 .
C13 H13B 0.9900 .
C14 H14A 0.9800 .
C14 H14B 0.9800 .
C14 H14C 0.9800 .
C15 C16 1.5238(18) .
C15 H15A 0.9900 .
C15 H15B 0.9900 .
C16 H16A 0.9800 .
C16 H16B 0.9800 .
C16 H16C 0.9800 .
C17 C18 1.521(2) .
C17 H17A 0.9900 .
C17 H17B 0.9900 .
C18 H18A 0.9800 .
C18 H18B 0.9800 .
C18 H18C 0.9800 .
C19 C20 1.5248(19) .
C19 H19A 0.9900 .
C19 H19B 0.9900 .
C20 H20A 0.9800 .
C20 H20B 0.9800 .
C20 H20C 0.9800 .
C21 C22 1.525(2) .
C21 H21A 0.9900 .
C21 H21B 0.9900 .
C22 H22A 0.9800 .
C22 H22B 0.9800 .
C22 H22C 0.9800 .
C23 C24 1.5275(19) .
C23 H23A 0.9900 .
C23 H23B 0.9900 .
C24 H24A 0.9800 .
C24 H24B 0.9800 .
C24 H24C 0.9800 .
C25 C26 1.528(2) .
C25 H25A 0.9900 .
C25 H25B 0.9900 .
C26 H26A 0.9800 .
C26 H26B 0.9800 .
C26 H26C 0.9800 .
C27 C28 1.5254(18) .
C27 H27A 0.9900 .
C27 H27B 0.9900 .
C28 H28A 0.9800 .
C28 H28B 0.9800 .
C28 H28C 0.9800 .
C29A C30A 1.4685(18) .
C29A H29A 0.9900 .
C29A H29B 0.9900 .
C30A C31A 1.4911(18) .
C30A H30A 0.9900 .
C30A H30B 0.9900 .
C31A C32A 1.4904(17) .
C31A H31A 0.9900 .
C31A H31B 0.9900 .
C32A H32A 0.9900 .
C32A H32B 0.9900 .
C29B C30B 1.457(2) .
C29B Li1 2.706(9) .
C29B H29C 0.9900 .
C29B H29D 0.9900 .
C30B C31B 1.467(2) .
C30B H30C 0.9900 .
C30B H30D 0.9900 .
C31B H31C 0.9900 .
C31B H31D 0.9900 .
B1 B1 1.924(3) 2_666
B1 Li1 2.086(3) 2_666
B1 Li1 2.354(3) .
B1 H1 1.163(15) .
B1 H2 1.146(14) .
Li1 B1 2.086(3) 2_666
C33 C34 1.5060 .
C33 H33A 0.9800 .
C33 H33B 0.9800 .
C33 H33C 0.9800 .
C34 C39 1.3900 .
C34 C35 1.3900 .
C35 C36 1.3900 .
C35 H35 0.9500 .
C36 C37 1.3900 .
C36 H36 0.9500 .
C37 C38 1.3900 .
C37 C39 2.038(6) 2_765
C37 H37 0.9500 .
C38 C39 1.3900 .
C38 H38 0.9500 .
C39 C37 2.038(6) 2_765
C39 H39 0.9500 .

loop_
_geom_torsion_atom_site_label_1
_geom_torsion_atom_site_label_2
_geom_torsion_atom_site_label_3
_geom_torsion_atom_site_label_4
_geom_torsion
_geom_torsion_site_symmetry_1
_geom_torsion_site_symmetry_4
C12 C1 C2 C6 -6.75(17) . .
B1 C1 C2 C6 173.90(11) . .
Li1 C1 C2 C6 96.51(13) . .
C12 C1 C2 C3 173.93(11) . .
B1 C1 C2 C3 -5.41(19) . .
Li1 C1 C2 C3 -82.80(14) . .
C6 C2 C3 C15 -108.80(12) . .
C1 C2 C3 C15 70.60(16) . .
C6 C2 C3 C13 126.41(12) . .
C1 C2 C3 C13 -54.20(17) . .
C6 C2 C3 C4 9.28(13) . .
C1 C2 C3 C4 -171.33(12) . .
C15 C3 C4 C5 98.24(12) . .
C2 C3 C4 C5 -18.53(13) . .
C13 C3 C4 C5 -140.94(11) . .
C3 C4 C5 C6 19.90(13) . .
C3 C4 C5 C17 141.09(11) . .
C3 C4 C5 C19 -94.97(13) . .
C1 C2 C6 C7 1.94(19) . .
C3 C2 C6 C7 -178.61(11) . .
C1 C2 C6 C5 -176.01(11) . .
C3 C2 C6 C5 3.43(14) . .
C4 C5 C6 C7 167.49(12) . .
C17 C5 C6 C7 47.00(17) . .
C19 C5 C6 C7 -73.72(15) . .
C4 C5 C6 C2 -14.61(14) . .
C17 C5 C6 C2 -135.09(12) . .
C19 C5 C6 C2 104.18(13) . .
C2 C6 C7 C8 3.82(18) . .
C5 C6 C7 C8 -178.42(12) . .
C6 C7 C8 C12 -4.21(19) . .
C6 C7 C8 C9 175.68(11) . .
C7 C8 C9 C10 -166.55(12) . .
C12 C8 C9 C10 13.34(14) . .
C7 C8 C9 C21 -46.48(16) . .
C12 C8 C9 C21 133.41(12) . .
C7 C8 C9 C23 74.45(15) . .
C12 C8 C9 C23 -105.66(13) . .
C8 C9 C10 C11 -22.07(13) . .
C21 C9 C10 C11 -141.98(11) . .
C23 C9 C10 C11 94.64(13) . .
C9 C10 C11 C27 -93.21(13) . .
C9 C10 C11 C25 146.17(11) . .
C9 C10 C11 C12 22.99(13) . .
C7 C8 C12 C1 -1.15(19) . .
C9 C8 C12 C1 178.95(10) . .
C7 C8 C12 C11 -179.41(11) . .
C9 C8 C12 C11 0.70(14) . .
C2 C1 C12 C8 6.35(17) . .
B1 C1 C12 C8 -174.31(11) . .
Li1 C1 C12 C8 -100.67(13) . .
C2 C1 C12 C11 -175.82(11) . .
B1 C1 C12 C11 3.52(19) . .
Li1 C1 C12 C11 77.16(14) . .
C27 C11 C12 C8 104.04(12) . .
C25 C11 C12 C8 -131.43(12) . .
C10 C11 C12 C8 -14.31(13) . .
C27 C11 C12 C1 -74.04(16) . .
C25 C11 C12 C1 50.49(17) . .
C10 C11 C12 C1 167.61(12) . .
C15 C3 C13 C14 -160.15(11) . .
C2 C3 C13 C14 -36.00(16) . .
C4 C3 C13 C14 78.65(14) . .
C2 C3 C15 C16 171.35(12) . .
C13 C3 C15 C16 -61.00(15) . .
C4 C3 C15 C16 58.21(16) . .
C6 C5 C17 C18 51.96(16) . .
C4 C5 C17 C18 -62.08(15) . .
C19 C5 C17 C18 171.85(12) . .
C6 C5 C19 C20 -178.38(12) . .
C4 C5 C19 C20 -67.38(16) . .
C17 C5 C19 C20 58.29(16) . .
C8 C9 C21 C22 -49.47(15) . .
C10 C9 C21 C22 63.74(15) . .
C23 C9 C21 C22 -170.78(11) . .
C8 C9 C23 C24 178.19(12) . .
C10 C9 C23 C24 66.59(16) . .
C21 C9 C23 C24 -58.81(16) . .
C27 C11 C25 C26 164.55(11) . .
C12 C11 C25 C26 40.74(15) . .
C10 C11 C25 C26 -73.81(14) . .
C25 C11 C27 C28 69.85(15) . .
C12 C11 C27 C28 -161.98(12) . .
C10 C11 C27 C28 -49.30(15) . .
C29B O1 C29A C30A -57.8(7) . .
C32A O1 C29A C30A 39.9(2) . .
Li1 O1 C29A C30A -126.37(17) . .
O1 C29A C30A C31A -30.4(3) . .
C29A C30A C31A C32A 10.4(4) . .
C29B O1 C32A C31A -9.1(8) . .
C29A O1 C32A C31A -32.8(3) . .
Li1 O1 C32A C31A 131.1(3) . .
C30A C31A C32A O1 13.3(4) . .
C32A O1 C29B C30B 24.8(10) . .
C29A O1 C29B C30B 113.8(12) . .
Li1 O1 C29B C30B -125.1(8) . .
C32A O1 C29B Li1 149.8(5) . .
C29A O1 C29B Li1 -121.1(7) . .
O1 C29B C30B C31B -22.2(16) . .
Li1 C29B C30B C31B -62.6(15) . .
C12 C1 B1 B1 88.60(17) . 2_666
C2 C1 B1 B1 -92.13(17) . 2_666
Li1 C1 B1 B1 1.95(14) . 2_666
C12 C1 B1 Li1 -99.6(5) . 2_666
C2 C1 B1 Li1 79.6(5) . 2_666
Li1 C1 B1 Li1 173.7(4) . 2_666
C12 C1 B1 Li1 86.65(13) . .
C2 C1 B1 Li1 -94.08(13) . .
C29B O1 Li1 B1 -27.1(8) . 2_666
C32A O1 Li1 B1 -166.52(16) . 2_666
C29A O1 Li1 B1 -4.5(3) . 2_666
C29B O1 Li1 C1 134.3(8) . .
C32A O1 Li1 C1 -5.1(3) . .
C29A O1 Li1 C1 156.9(3) . .
C29B O1 Li1 B1 81.0(11) . .
C32A O1 Li1 B1 -58.4(9) . .
C29A O1 Li1 B1 103.6(8) . .
C32A O1 Li1 C29B -139.4(7) . .
C29A O1 Li1 C29B 22.6(6) . .
C12 C1 Li1 O1 68.7(2) . .
C2 C1 Li1 O1 -46.8(2) . .
B1 C1 Li1 O1 -168.0(2) . .
C12 C1 Li1 B1 -124.86(11) . 2_666
C2 C1 Li1 B1 119.70(11) . 2_666
B1 C1 Li1 B1 -1.53(11) . 2_666
C12 C1 Li1 B1 -123.34(11) . .
C2 C1 Li1 B1 121.23(11) . .
C12 C1 Li1 C29B 109.3(5) . .
C2 C1 Li1 C29B -6.1(6) . .
B1 C1 Li1 C29B -127.4(5) . .
C1 B1 Li1 O1 61.8(8) . .
B1 B1 Li1 O1 -116.2(8) 2_666 .
Li1 B1 Li1 O1 -116.2(8) 2_666 .
C1 B1 Li1 B1 178.04(14) . 2_666
Li1 B1 Li1 B1 0.0 2_666 2_666
B1 B1 Li1 C1 -178.04(14) 2_666 .
Li1 B1 Li1 C1 -178.03(14) 2_666 .
C1 B1 Li1 C29B 126.8(6) . .
B1 B1 Li1 C29B -51.2(6) 2_666 .
Li1 B1 Li1 C29B -51.2(6) 2_666 .
C30B C29B Li1 O1 73.6(6) . .
O1 C29B Li1 B1 159.7(6) . 2_666
C30B C29B Li1 B1 -126.6(7) . 2_666
O1 C29B Li1 C1 -77.4(11) . .
C30B C29B Li1 C1 -3.8(11) . .
O1 C29B Li1 B1 -161.3(3) . .
C30B C29B Li1 B1 -87.7(6) . .
C39 C34 C35 C36 0.0 . .
C33 C34 C35 C36 180.0 . .
C34 C35 C36 C37 0.0 . .
C35 C36 C37 C38 0.0 . .
C35 C36 C37 C39 0.4(3) . 2_765
C36 C37 C38 C39 0.0 . .
C39 C37 C38 C39 -0.23(16) 2_765 .
C35 C34 C39 C38 0.0 . .
C33 C34 C39 C38 180.0 . .
C35 C34 C39 C37 -179.6(4) . 2_765
C33 C34 C39 C37 0.4(4) . 2_765
C37 C38 C39 C34 0.0 . .
C37 C38 C39 C37 0.5(4) . 2_765
